data_7159884
loop_
_publ_author_name
'Wu, Yinsong'
'Shi, Guanghao'
'Liu, Yanan'
'Kong, Yangzilin'
'Wu, Mengdi'
'Wang, Demao'
'Wu, Xiaobing'
'Shang, Yongjia'
'He, Xinwei'

_publ_section_title
;
 A rhodium-catalyzed cascade C-H activation/annulation strategy for the
 expeditious assembly of pyrrolidinedione-fused 1,2-benzothiazines.
;
_journal_issue 17
_journal_name_full 'Organic &amp; biomolecular chemistry'
_journal_page_first 3523
_journal_page_last 3532
_journal_paper_doi 10.1039/d4ob00193a
_journal_volume 22
_journal_year 2024
_chemical_formula_moiety 'C19 H16 N2 O3 S'
_chemical_formula_sum 'C19 H16 N2 O3 S'
_chemical_formula_weight 352.40
_space_group_crystal_system monoclinic
_space_group_IT_number 14
_space_group_name_Hall '-P 2ybc'
_space_group_name_H-M_alt 'P 1 21/c 1'
_atom_sites_solution_hydrogens geom
_atom_sites_solution_primary dual
_audit_creation_date 2022-10-06
_audit_creation_method
;
Olex2 1.5
(compiled 2022.04.07 svn.rca3783a0 for OlexSys, GUI svn.r6498)
;
_audit_update_record
;
2024-01-26 deposited with the CCDC.	2024-04-04 downloaded from the CCDC.
;
_cell_angle_alpha 90
_cell_angle_beta 101.80(3)
_cell_angle_gamma 90
_cell_formula_units_Z 4
_cell_length_a 11.45(2)
_cell_length_b 8.899(16)
_cell_length_c 17.03(3)
_cell_measurement_reflns_used 7947
_cell_measurement_temperature 300.00
_cell_measurement_theta_max 27.242
_cell_measurement_theta_min 2.384
_cell_volume 1699(5)
_computing_cell_refinement 'SAINT v8.37A (Bruker, 2015)'
_computing_data_collection 'Bruker SMART APEX II diffractrometer'
_computing_data_reduction 'SAINT v8.37A (Bruker, 2015)'
_computing_molecular_graphics 'Olex2 1.5 (Dolomanov et al., 2009)'
_computing_publication_material 'Olex2 1.5 (Dolomanov et al., 2009)'
_computing_structure_refinement 'SHELXL 2019/2 (Sheldrick, 2015)'
_computing_structure_solution 'SHELXT 2014/5 (Sheldrick, 2014)'
_diffrn_ambient_temperature 300.00
_diffrn_detector 'CCD area detector'
_diffrn_measured_fraction_theta_full 1.000
_diffrn_measured_fraction_theta_max 0.994
_diffrn_measurement_device 'three-circle diffractometer'
_diffrn_measurement_device_type 'Bruker APEX-II CCD'
_diffrn_measurement_method '\f and \w scans'
_diffrn_radiation_monochromator graphite
_diffrn_radiation_probe x-ray
_diffrn_radiation_type MoK\a
_diffrn_radiation_wavelength 0.71073
_diffrn_reflns_av_R_equivalents 0.0336
_diffrn_reflns_av_unetI/netI 0.0279
_diffrn_reflns_Laue_measured_fraction_full 1.000
_diffrn_reflns_Laue_measured_fraction_max 0.994
_diffrn_reflns_limit_h_max 14
_diffrn_reflns_limit_h_min -14
_diffrn_reflns_limit_k_max 11
_diffrn_reflns_limit_k_min -11
_diffrn_reflns_limit_l_max 22
_diffrn_reflns_limit_l_min -21
_diffrn_reflns_number 18605
_diffrn_reflns_point_group_measured_fraction_full 1.000
_diffrn_reflns_point_group_measured_fraction_max 0.994
_diffrn_reflns_theta_full 25.242
_diffrn_reflns_theta_max 27.506
_diffrn_reflns_theta_min 1.818
_diffrn_source 'sealed X-ray tube'
_diffrn_source_current 30.0
_diffrn_source_power 1.5
_diffrn_source_target Mo
_diffrn_source_voltage 50.0
_diffrn_standards_number 0
_exptl_absorpt_coefficient_mu 0.211
_exptl_absorpt_correction_T_max 0.7456
_exptl_absorpt_correction_T_min 0.5317
_exptl_absorpt_correction_type multi-scan
_exptl_absorpt_process_details
;
SADABS-2016/2 (Bruker,2016/2) was used for absorption correction.
wR2(int) was 0.1185 before and 0.0538 after correction.
The Ratio of minimum to maximum transmission is 0.7131.
The \l/2 correction factor is Not present.
;
_exptl_crystal_colour 'clear light colourless'
_exptl_crystal_colour_lustre clear
_exptl_crystal_colour_modifier light
_exptl_crystal_colour_primary colourless
_exptl_crystal_density_diffrn 1.379
_exptl_crystal_description block
_exptl_crystal_F_000 736
_exptl_crystal_recrystallization_method
'The crystals were growth by means of evaporation of a mixture of n-hexane and toluene at RT.'
_exptl_crystal_size_max 0.16
_exptl_crystal_size_mid 0.15
_exptl_crystal_size_min 0.13
_refine_diff_density_max 0.306
_refine_diff_density_min -0.393
_refine_diff_density_rms 0.043
_refine_ls_extinction_method none
_refine_ls_goodness_of_fit_ref 1.053
_refine_ls_hydrogen_treatment constr
_refine_ls_matrix_type full
_refine_ls_number_parameters 228
_refine_ls_number_reflns 3868
_refine_ls_number_restraints 0
_refine_ls_restrained_S_all 1.053
_refine_ls_R_factor_all 0.0505
_refine_ls_R_factor_gt 0.0391
_refine_ls_shift/su_max 0.001
_refine_ls_shift/su_mean 0.000
_refine_ls_structure_factor_coef Fsqd
_refine_ls_weighting_details 'w=1/[\s^2^(Fo^2^)+(0.0612P)^2^+0.4056P] where P=(Fo^2^+2Fc^2^)/3'
_refine_ls_weighting_scheme calc
_refine_ls_wR_factor_gt 0.1077
_refine_ls_wR_factor_ref 0.1160
_reflns_Friedel_coverage 0.000
_reflns_number_gt 3156
_reflns_number_total 3868
_reflns_threshold_expression 'I > 2\s(I)'
_cod_data_source_file d4ob00193a2.cif
_cod_data_source_block 330831d_0m_a
_cod_depositor_comments 'Adding full bibliography for 7159884.cif.'
_cod_original_cell_volume 1698(6)
_cod_database_code 7159884
_shelx_shelxl_version_number 2019/2
_shelx_space_group_comment
;
The symmetry employed for this shelxl refinement is uniquely defined
by the following loop, which should always be used as a source of
symmetry information in preference to the above space-group names.
They are only intended as comments.
;
_shelx_estimated_absorpt_t_max 0.973
_shelx_estimated_absorpt_t_min 0.967
_exptl_crystal_mounting_method 'The title complex was mounted in a sealed capillary.'
_olex2_refinement_description
;
1. Fixed Uiso
 At 1.2 times of:
  All C(H) groups, All C(H,H) groups
 At 1.5 times of:
  All C(H,H,H) groups
2.a Secondary CH2 refined with riding coordinates:
 C13(H13A,H13B)
2.b Aromatic/amide H refined with riding coordinates:
 C4(H4), C6(H6), C7(H7), C15(H15), C16(H16), C17(H17), C18(H18), C19(H19)
2.c Idealised Me refined as rotating group:
 C1(H1A,H1B,H1C), C8(H8A,H8B,H8C)
;
_olex2_submission_special_instructions 'No special instructions were received'

loop_
_space_group_symop_operation_xyz
'x, y, z'
'-x, y+1/2, -z+1/2'
'-x, -y, -z'
'x, -y-1/2, z-1/2'

loop_
_atom_site_label
_atom_site_type_symbol
_atom_site_fract_x
_atom_site_fract_y
_atom_site_fract_z
_atom_site_U_iso_or_equiv
_atom_site_adp_type
_atom_site_occupancy
_atom_site_site_symmetry_order
_atom_site_calc_flag
_atom_site_refinement_flags_posn
_atom_site_refinement_flags_adp
_atom_site_refinement_flags_occupancy
_atom_site_disorder_assembly
_atom_site_disorder_group
S1 S 0.57876(3) 0.35377(4) 0.68303(2) 0.03498(13) Uani 1 1 d . . . . .
O1 O 0.65421(11) 0.24903(13) 0.73486(7) 0.0479(3) Uani 1 1 d . . . . .
O3 O 0.46378(12) 0.14259(16) 0.38212(8) 0.0575(4) Uani 1 1 d . . . . .
O4 O 0.24395(11) 0.09691(16) 0.57681(8) 0.0572(3) Uani 1 1 d . . . . .
N1 N 0.44783(11) 0.29549(16) 0.64902(8) 0.0394(3) Uani 1 1 d . . . . .
N2 N 0.33363(12) 0.09455(16) 0.46657(8) 0.0414(3) Uani 1 1 d . . . . .
C1 C 0.56215(18) 0.5171(2) 0.73751(10) 0.0491(4) Uani 1 1 d . . . . .
H1A H 0.512504 0.495832 0.775263 0.074 Uiso 1 1 calc R U . . .
H1B H 0.525782 0.594428 0.701304 0.074 Uiso 1 1 calc R U . . .
H1C H 0.639088 0.550470 0.765756 0.074 Uiso 1 1 calc R U . . .
C2 C 0.64407(14) 0.40561(17) 0.60240(9) 0.0353(3) Uani 1 1 d . . . . .
C3 C 0.60127(13) 0.33934(16) 0.52649(9) 0.0342(3) Uani 1 1 d . . . . .
C4 C 0.66438(15) 0.37102(18) 0.46538(10) 0.0412(4) Uani 1 1 d . . . . .
H4 H 0.639538 0.326843 0.415255 0.049 Uiso 1 1 calc R U . . .
C5 C 0.76253(15) 0.4663(2) 0.47800(11) 0.0461(4) Uani 1 1 d . . . . .
C6 C 0.80103(16) 0.5303(2) 0.55398(12) 0.0514(4) Uani 1 1 d . . . . .
H6 H 0.866287 0.594920 0.562744 0.062 Uiso 1 1 calc R U . . .
C7 C 0.74416(15) 0.49953(19) 0.61596(11) 0.0459(4) Uani 1 1 d . . . . .
H7 H 0.772067 0.540844 0.666474 0.055 Uiso 1 1 calc R U . . .
C8 C 0.82539(19) 0.5031(3) 0.41080(14) 0.0665(6) Uani 1 1 d . . . . .
H8A H 0.821090 0.609330 0.400811 0.100 Uiso 1 1 calc R U . . .
H8B H 0.787637 0.450390 0.363164 0.100 Uiso 1 1 calc R U . . .
H8C H 0.907499 0.472999 0.425633 0.100 Uiso 1 1 calc R U . . .
C9 C 0.49587(14) 0.24705(17) 0.51683(9) 0.0346(3) Uani 1 1 d . . . . .
C10 C 0.43549(14) 0.15973(18) 0.44659(10) 0.0389(4) Uani 1 1 d . . . . .
C11 C 0.43010(13) 0.23379(16) 0.57485(9) 0.0341(3) Uani 1 1 d . . . . .
C12 C 0.32262(14) 0.13510(18) 0.54322(10) 0.0396(4) Uani 1 1 d . . . . .
C13 C 0.25148(16) -0.00671(19) 0.41356(11) 0.0470(4) Uani 1 1 d . . . . .
H13A H 0.221065 -0.080679 0.446124 0.056 Uiso 1 1 calc R U . . .
H13B H 0.295480 -0.059969 0.379211 0.056 Uiso 1 1 calc R U . . .
C14 C 0.14724(15) 0.07399(17) 0.36163(10) 0.0412(4) Uani 1 1 d . . . . .
C15 C 0.16161(17) 0.1489(2) 0.29287(11) 0.0503(4) Uani 1 1 d . . . . .
H15 H 0.235677 0.148542 0.278393 0.060 Uiso 1 1 calc R U . . .
C16 C 0.0669(2) 0.2245(2) 0.24545(12) 0.0622(5) Uani 1 1 d . . . . .
H16 H 0.077716 0.275635 0.199860 0.075 Uiso 1 1 calc R U . . .
C17 C -0.04391(19) 0.2235(2) 0.26620(14) 0.0676(6) Uani 1 1 d . . . . .
H17 H -0.107423 0.274613 0.234607 0.081 Uiso 1 1 calc R U . . .
C18 C -0.06038(18) 0.1477(3) 0.33292(15) 0.0665(6) Uani 1 1 d . . . . .
H18 H -0.135363 0.145735 0.346025 0.080 Uiso 1 1 calc R U . . .
C19 C 0.03488(17) 0.0737(2) 0.38119(12) 0.0543(5) Uani 1 1 d . . . . .
H19 H 0.023503 0.023602 0.426957 0.065 Uiso 1 1 calc R U . . .

loop_
_atom_site_aniso_label
_atom_site_aniso_U_11
_atom_site_aniso_U_22
_atom_site_aniso_U_33
_atom_site_aniso_U_23
_atom_site_aniso_U_13
_atom_site_aniso_U_12
S1 0.0408(2) 0.0351(2) 0.0279(2) 0.00014(14) 0.00430(15) -0.00063(14)
O1 0.0487(7) 0.0471(6) 0.0433(7) 0.0105(5) -0.0016(5) 0.0010(5)
O3 0.0642(8) 0.0713(9) 0.0390(7) -0.0174(6) 0.0150(6) -0.0047(7)
O4 0.0482(7) 0.0734(9) 0.0506(8) 0.0024(7) 0.0116(6) -0.0165(6)
N1 0.0398(7) 0.0478(8) 0.0302(7) 0.0003(6) 0.0065(5) -0.0023(6)
N2 0.0412(7) 0.0430(7) 0.0361(7) -0.0039(6) -0.0010(6) -0.0020(6)
C1 0.0687(12) 0.0440(9) 0.0367(9) -0.0078(7) 0.0158(8) -0.0024(8)
C2 0.0378(8) 0.0338(7) 0.0343(8) 0.0011(6) 0.0077(6) 0.0023(6)
C3 0.0370(8) 0.0325(7) 0.0330(8) 0.0032(6) 0.0070(6) 0.0068(6)
C4 0.0449(9) 0.0433(9) 0.0369(8) 0.0031(7) 0.0121(7) 0.0081(7)
C5 0.0438(9) 0.0449(9) 0.0541(10) 0.0098(8) 0.0207(8) 0.0089(7)
C6 0.0440(9) 0.0471(10) 0.0652(12) 0.0029(9) 0.0161(8) -0.0052(8)
C7 0.0459(9) 0.0443(9) 0.0472(10) -0.0044(7) 0.0086(8) -0.0060(7)
C8 0.0654(13) 0.0712(14) 0.0738(14) 0.0072(11) 0.0395(11) 0.0011(11)
C9 0.0373(7) 0.0364(8) 0.0288(7) -0.0005(6) 0.0035(6) 0.0036(6)
C10 0.0410(8) 0.0398(8) 0.0341(8) -0.0028(6) 0.0037(7) 0.0051(6)
C11 0.0359(7) 0.0348(8) 0.0296(7) 0.0029(6) 0.0021(6) 0.0037(6)
C12 0.0377(8) 0.0417(8) 0.0366(8) 0.0040(7) 0.0013(7) 0.0011(6)
C13 0.0498(9) 0.0365(8) 0.0476(10) -0.0059(7) -0.0065(8) 0.0000(7)
C14 0.0444(8) 0.0332(8) 0.0410(9) -0.0086(7) -0.0032(7) -0.0004(6)
C15 0.0506(10) 0.0508(10) 0.0467(10) -0.0048(8) 0.0034(8) 0.0006(8)
C16 0.0755(14) 0.0544(11) 0.0488(11) 0.0058(9) -0.0057(10) 0.0022(10)
C17 0.0556(12) 0.0573(12) 0.0775(15) -0.0002(11) -0.0153(11) 0.0116(10)
C18 0.0432(10) 0.0660(14) 0.0869(16) -0.0037(11) 0.0048(10) 0.0040(9)
C19 0.0533(10) 0.0520(11) 0.0558(11) -0.0020(9) 0.0071(9) -0.0028(8)

loop_
_atom_type_symbol
_atom_type_description
_atom_type_scat_dispersion_real
_atom_type_scat_dispersion_imag
_atom_type_scat_source
C C 0.0033 0.0016 'International Tables Vol C Tables 4.2.6.8 and 6.1.1.4'
H H 0.0000 0.0000 'International Tables Vol C Tables 4.2.6.8 and 6.1.1.4'
N N 0.0061 0.0033 'International Tables Vol C Tables 4.2.6.8 and 6.1.1.4'
O O 0.0106 0.0060 'International Tables Vol C Tables 4.2.6.8 and 6.1.1.4'
S S 0.1246 0.1234 'International Tables Vol C Tables 4.2.6.8 and 6.1.1.4'

loop_
_geom_angle_atom_site_label_1
_geom_angle_atom_site_label_2
_geom_angle_atom_site_label_3
_geom_angle
_geom_angle_site_symmetry_1
_geom_angle_site_symmetry_3
_geom_angle_publ_flag
O1 S1 N1 114.61(12) . . ?
O1 S1 C1 109.11(15) . . ?
O1 S1 C2 110.56(13) . . ?
N1 S1 C1 105.58(11) . . ?
N1 S1 C2 108.88(13) . . ?
C2 S1 C1 107.79(13) . . ?
C11 N1 S1 115.16(12) . . ?
C10 N2 C13 124.21(17) . . ?
C12 N2 C10 111.15(14) . . ?
C12 N2 C13 124.62(16) . . ?
S1 C1 H1A 109.5 . . ?
S1 C1 H1B 109.5 . . ?
S1 C1 H1C 109.5 . . ?
H1A C1 H1B 109.5 . . ?
H1A C1 H1C 109.5 . . ?
H1B C1 H1C 109.5 . . ?
C3 C2 S1 118.85(16) . . ?
C7 C2 S1 119.58(15) . . ?
C7 C2 C3 121.27(15) . . ?
C2 C3 C9 117.88(15) . . ?
C4 C3 C2 117.19(18) . . ?
C4 C3 C9 124.93(16) . . ?
C3 C4 H4 119.1 . . ?
C5 C4 C3 121.85(18) . . ?
C5 C4 H4 119.1 . . ?
C4 C5 C6 118.90(17) . . ?
C4 C5 C8 120.8(2) . . ?
C6 C5 C8 120.3(2) . . ?
C5 C6 H6 119.4 . . ?
C7 C6 C5 121.3(2) . . ?
C7 C6 H6 119.4 . . ?
C2 C7 H7 120.3 . . ?
C6 C7 C2 119.49(18) . . ?
C6 C7 H7 120.3 . . ?
C5 C8 H8A 109.5 . . ?
C5 C8 H8B 109.5 . . ?
C5 C8 H8C 109.5 . . ?
H8A C8 H8B 109.5 . . ?
H8A C8 H8C 109.5 . . ?
H8B C8 H8C 109.5 . . ?
C3 C9 C10 129.47(15) . . ?
C11 C9 C3 122.66(16) . . ?
C11 C9 C10 107.79(18) . . ?
O3 C10 N2 123.66(15) . . ?
O3 C10 C9 129.15(18) . . ?
N2 C10 C9 107.19(16) . . ?
N1 C11 C9 129.87(17) . . ?
N1 C11 C12 121.44(14) . . ?
C9 C11 C12 108.68(17) . . ?
O4 C12 N2 126.33(17) . . ?
O4 C12 C11 128.48(18) . . ?
N2 C12 C11 105.18(15) . . ?
N2 C13 H13A 108.9 . . ?
N2 C13 H13B 108.9 . . ?
N2 C13 C14 113.37(18) . . ?
H13A C13 H13B 107.7 . . ?
C14 C13 H13A 108.9 . . ?
C14 C13 H13B 108.9 . . ?
C15 C14 C13 120.42(19) . . ?
C15 C14 C19 118.53(17) . . ?
C19 C14 C13 121.0(2) . . ?
C14 C15 H15 119.6 . . ?
C16 C15 C14 120.8(2) . . ?
C16 C15 H15 119.6 . . ?
C15 C16 H16 120.1 . . ?
C17 C16 C15 119.8(2) . . ?
C17 C16 H16 120.1 . . ?
C16 C17 H17 119.9 . . ?
C18 C17 C16 120.30(19) . . ?
C18 C17 H17 119.9 . . ?
C17 C18 H18 120.0 . . ?
C17 C18 C19 120.0(2) . . ?
C19 C18 H18 120.0 . . ?
C14 C19 H19 119.7 . . ?
C18 C19 C14 120.6(2) . . ?
C18 C19 H19 119.7 . . ?

loop_
_geom_bond_atom_site_label_1
_geom_bond_atom_site_label_2
_geom_bond_distance
_geom_bond_site_symmetry_2
_geom_bond_publ_flag
S1 O1 1.443(2) . ?
S1 N1 1.580(3) . ?
S1 C1 1.756(3) . ?
S1 C2 1.754(3) . ?
O3 C10 1.216(3) . ?
O4 C12 1.210(3) . ?
N1 C11 1.354(3) . ?
N2 C10 1.405(3) . ?
N2 C12 1.385(3) . ?
N2 C13 1.471(3) . ?
C1 H1A 0.9600 . ?
C1 H1B 0.9600 . ?
C1 H1C 0.9600 . ?
C2 C3 1.414(3) . ?
C2 C7 1.399(3) . ?
C3 C4 1.411(3) . ?
C3 C9 1.441(3) . ?
C4 H4 0.9300 . ?
C4 C5 1.389(3) . ?
C5 C6 1.400(3) . ?
C5 C8 1.507(3) . ?
C6 H6 0.9300 . ?
C6 C7 1.376(3) . ?
C7 H7 0.9300 . ?
C8 H8A 0.9600 . ?
C8 H8B 0.9600 . ?
C8 H8C 0.9600 . ?
C9 C10 1.475(3) . ?
C9 C11 1.364(3) . ?
C11 C12 1.518(3) . ?
C13 H13A 0.9700 . ?
C13 H13B 0.9700 . ?
C13 C14 1.513(3) . ?
C14 C15 1.386(3) . ?
C14 C19 1.393(4) . ?
C15 H15 0.9300 . ?
C15 C16 1.386(3) . ?
C16 H16 0.9300 . ?
C16 C17 1.384(4) . ?
C17 H17 0.9300 . ?
C17 C18 1.367(4) . ?
C18 H18 0.9300 . ?
C18 C19 1.390(3) . ?
C19 H19 0.9300 . ?

loop_
_geom_torsion_atom_site_label_1
_geom_torsion_atom_site_label_2
_geom_torsion_atom_site_label_3
_geom_torsion_atom_site_label_4
_geom_torsion
_geom_torsion_site_symmetry_1
_geom_torsion_site_symmetry_2
_geom_torsion_site_symmetry_3
_geom_torsion_site_symmetry_4
_geom_torsion_publ_flag
S1 N1 C11 C9 -18.7(2) . . . . ?
S1 N1 C11 C12 162.79(12) . . . . ?
S1 C2 C3 C4 -173.20(11) . . . . ?
S1 C2 C3 C9 7.84(19) . . . . ?
S1 C2 C7 C6 174.81(13) . . . . ?
O1 S1 N1 C11 -96.18(16) . . . . ?
O1 S1 C2 C3 102.15(18) . . . . ?
O1 S1 C2 C7 -71.67(19) . . . . ?
N1 S1 C2 C3 -24.61(15) . . . . ?
N1 S1 C2 C7 161.57(13) . . . . ?
N1 C11 C12 O4 -1.4(3) . . . . ?
N1 C11 C12 N2 179.40(13) . . . . ?
N2 C13 C14 C15 79.2(2) . . . . ?
N2 C13 C14 C19 -101.4(2) . . . . ?
C1 S1 N1 C11 143.72(12) . . . . ?
C1 S1 C2 C3 -138.67(14) . . . . ?
C1 S1 C2 C7 47.51(16) . . . . ?
C2 S1 N1 C11 28.22(15) . . . . ?
C2 C3 C4 C5 -1.7(2) . . . . ?
C2 C3 C9 C10 -176.91(14) . . . . ?
C2 C3 C9 C11 6.7(2) . . . . ?
C3 C2 C7 C6 1.1(3) . . . . ?
C3 C4 C5 C6 1.2(2) . . . . ?
C3 C4 C5 C8 -177.57(16) . . . . ?
C3 C9 C10 O3 2.7(3) . . . . ?
C3 C9 C10 N2 -177.47(15) . . . . ?
C3 C9 C11 N1 -1.5(3) . . . . ?
C3 C9 C11 C12 177.10(13) . . . . ?
C4 C3 C9 C10 4.2(3) . . . . ?
C4 C3 C9 C11 -172.18(14) . . . . ?
C4 C5 C6 C7 0.5(3) . . . . ?
C5 C6 C7 C2 -1.7(3) . . . . ?
C7 C2 C3 C4 0.5(2) . . . . ?
C7 C2 C3 C9 -178.45(14) . . . . ?
C8 C5 C6 C7 179.32(17) . . . . ?
C9 C3 C4 C5 177.18(15) . . . . ?
C9 C11 C12 O4 179.78(17) . . . . ?
C9 C11 C12 N2 0.62(17) . . . . ?
C10 N2 C12 O4 179.77(16) . . . . ?
C10 N2 C12 C11 -1.05(17) . . . . ?
C10 N2 C13 C14 -92.5(2) . . . . ?
C10 C9 C11 N1 -178.62(15) . . . . ?
C10 C9 C11 C12 0.02(16) . . . . ?
C11 C9 C10 O3 179.48(17) . . . . ?
C11 C9 C10 N2 -0.65(17) . . . . ?
C12 N2 C10 O3 -179.03(16) . . . . ?
C12 N2 C10 C9 1.09(17) . . . . ?
C12 N2 C13 C14 89.2(2) . . . . ?
C13 N2 C10 O3 2.5(2) . . . . ?
C13 N2 C10 C9 -177.40(13) . . . . ?
C13 N2 C12 O4 -1.7(3) . . . . ?
C13 N2 C12 C11 177.43(13) . . . . ?
C13 C14 C15 C16 -179.30(16) . . . . ?
C13 C14 C19 C18 -179.76(17) . . . . ?
C14 C15 C16 C17 -0.9(3) . . . . ?
C15 C14 C19 C18 -0.3(3) . . . . ?
C15 C16 C17 C18 -0.4(3) . . . . ?
C16 C17 C18 C19 1.3(3) . . . . ?
C17 C18 C19 C14 -0.9(3) . . . . ?
C19 C14 C15 C16 1.2(3) . . . . ?
